data_1565617
loop_
_publ_author_name
'Mondal, Sruti'
'Garai, Antara'
'Naik, Pratyush Kumar'
'Adha, Jogesh Kumar'
'Kar, Sanjib'

_publ_section_title
;
 Synthesis and characterization of antimony(V)-oxo corrole complexes
;
_journal_name_full 'Inorganica Chimica Acta'
_journal_page_first 119300
_journal_paper_doi 10.1016/j.ica.2019.119300
_journal_volume 501
_journal_year 2020
_chemical_formula_moiety 'C37 H23 N4 Sb'
_chemical_formula_sum 'C37 H23 N4 Sb'
_chemical_formula_weight 645.38
_space_group_IT_number 2
_space_group_name_Hall '-P 1'
_space_group_name_H-M_alt 'P -1'
_symmetry_cell_setting triclinic
_symmetry_space_group_name_Hall '-P 1'
_symmetry_space_group_name_H-M 'P -1'
_atom_sites_solution_hydrogens geom
_atom_sites_solution_primary direct
_atom_sites_solution_secondary difmap
_cell_angle_alpha 76.495(3)
_cell_angle_beta 79.268(3)
_cell_angle_gamma 84.733(3)
_cell_formula_units_Z 2
_cell_length_a 10.8994(4)
_cell_length_b 11.3461(5)
_cell_length_c 12.0068(5)
_cell_measurement_reflns_used 3909
_cell_measurement_temperature 293(2)
_cell_measurement_theta_max 22.41
_cell_measurement_theta_min 2.59
_cell_volume 1416.70(10)
_computing_cell_refinement 'Bruker SAINT'
_computing_data_collection 'Bruker APEX2'
_computing_data_reduction 'Bruker SAINT'
_computing_molecular_graphics 'Bruker SHELXTL'
_computing_publication_material 'Bruker SHELXTL'
_computing_structure_refinement 'SHELXL-97 (Sheldrick, 2008)'
_computing_structure_solution 'SHELXS-97 (Sheldrick, 2008)'
_diffrn_ambient_temperature 293(2)
_diffrn_measured_fraction_theta_full 0.977
_diffrn_measured_fraction_theta_max 0.977
_diffrn_measurement_device_type 'Bruker APEX-II CCD'
_diffrn_measurement_method '\f and \w scans'
_diffrn_radiation_monochromator graphite
_diffrn_radiation_source 'fine-focus sealed tube'
_diffrn_radiation_type MoK\a
_diffrn_radiation_wavelength 0.71073
_diffrn_reflns_av_R_equivalents 0.0586
_diffrn_reflns_av_sigmaI/netI 0.0752
_diffrn_reflns_limit_h_max 15
_diffrn_reflns_limit_h_min -15
_diffrn_reflns_limit_k_max 15
_diffrn_reflns_limit_k_min -15
_diffrn_reflns_limit_l_max 16
_diffrn_reflns_limit_l_min -14
_diffrn_reflns_number 23931
_diffrn_reflns_theta_full 30.24
_diffrn_reflns_theta_max 30.24
_diffrn_reflns_theta_min 2.26
_exptl_absorpt_coefficient_mu 1.008
_exptl_absorpt_correction_T_max 0.7460
_exptl_absorpt_correction_T_min 0.6283
_exptl_absorpt_correction_type multi-scan
_exptl_absorpt_process_details '(SADABS; Bruker, 2007)'
_exptl_crystal_colour purple
_exptl_crystal_density_diffrn 1.513
_exptl_crystal_density_method 'not measured'
_exptl_crystal_description needle-like
_exptl_crystal_F_000 648
_exptl_crystal_size_max 0.2
_exptl_crystal_size_mid 0.1
_exptl_crystal_size_min 0.05
_refine_diff_density_max 1.473
_refine_diff_density_min -0.625
_refine_diff_density_rms 0.097
_refine_ls_extinction_method none
_refine_ls_goodness_of_fit_ref 0.894
_refine_ls_hydrogen_treatment mixed
_refine_ls_matrix_type full
_refine_ls_number_parameters 379
_refine_ls_number_reflns 8247
_refine_ls_number_restraints 0
_refine_ls_restrained_S_all 0.894
_refine_ls_R_factor_all 0.0886
_refine_ls_R_factor_gt 0.0515
_refine_ls_shift/su_max 0.001
_refine_ls_shift/su_mean 0.000
_refine_ls_structure_factor_coef Fsqd
_refine_ls_weighting_details 'calc w=1/[\s^2^(Fo^2^)+(0.0880P)^2^+0.0000P] where P=(Fo^2^+2Fc^2^)/3'
_refine_ls_weighting_scheme calc
_refine_ls_wR_factor_gt 0.1213
_refine_ls_wR_factor_ref 0.1425
_reflns_number_gt 5620
_reflns_number_total 8247
_reflns_threshold_expression >2\s(I)
_cod_data_source_file ICA-2020-501-119300.cif
_cod_data_source_block s_kar_sb_tpc_0m
_cod_original_cell_volume 1416.71(10)
_cod_original_sg_symbol_H-M P-1
_cod_database_code 1565617

loop_
_symmetry_equiv_pos_as_xyz
'x, y, z'
'-x, -y, -z'

loop_
_atom_site_label
_atom_site_type_symbol
_atom_site_fract_x
_atom_site_fract_y
_atom_site_fract_z
_atom_site_U_iso_or_equiv
_atom_site_adp_type
_atom_site_occupancy
_atom_site_symmetry_multiplicity
_atom_site_calc_flag
_atom_site_refinement_flags
_atom_site_disorder_assembly
_atom_site_disorder_group
Sb1 Sb 0.08823(2) 0.33699(2) 0.46856(2) 0.03876(10) Uani 1 1 d . . .
N3 N 0.1641(3) 0.3796(3) 0.2886(3) 0.0387(7) Uani 1 1 d . . .
N2 N -0.0851(3) 0.3781(3) 0.4085(3) 0.0390(7) Uani 1 1 d . . .
N1 N -0.0132(3) 0.1823(3) 0.5611(3) 0.0403(7) Uani 1 1 d . . .
N4 N 0.2040(3) 0.1802(3) 0.4505(3) 0.0409(7) Uani 1 1 d . . .
C9 C -0.0992(4) 0.4788(3) 0.3194(4) 0.0399(8) Uani 1 1 d . . .
C6 C -0.2011(3) 0.3592(4) 0.4824(4) 0.0408(8) Uani 1 1 d . . .
C5 C -0.2262(3) 0.2640(4) 0.5806(4) 0.0423(9) Uani 1 1 d . . .
C11 C 0.1201(4) 0.4813(3) 0.2146(3) 0.0387(8) Uani 1 1 d . . .
C14 C 0.2901(3) 0.3558(4) 0.2444(3) 0.0408(8) Uani 1 1 d . . .
C15 C 0.3660(3) 0.2561(4) 0.2899(4) 0.0416(9) Uani 1 1 d . . .
C30 C -0.0627(4) 0.8607(4) 0.0902(4) 0.0548(11) Uani 1 1 d . . .
H30 H -0.0561 0.9365 0.1050 0.066 Uiso 1 1 calc R . .
C32 C 0.4973(4) 0.2392(4) 0.2305(4) 0.0450(9) Uani 1 1 d . . .
C19 C 0.1786(4) 0.0765(4) 0.5360(4) 0.0425(9) Uani 1 1 d . . .
C1 C 0.0536(4) 0.0770(4) 0.5965(3) 0.0415(9) Uani 1 1 d . . .
C10 C -0.0040(4) 0.5295(3) 0.2308(3) 0.0406(8) Uani 1 1 d . . .
C20 C -0.3551(4) 0.2520(4) 0.6494(4) 0.0478(10) Uani 1 1 d . . .
C16 C 0.3213(4) 0.1672(4) 0.3890(4) 0.0426(9) Uani 1 1 d . . .
C2 C -0.0273(4) -0.0023(4) 0.6767(4) 0.0487(10) Uani 1 1 d . . .
H2 H -0.0063 -0.0807 0.7147 0.058 Uiso 1 1 calc R . .
C26 C -0.0377(3) 0.6426(3) 0.1459(3) 0.0393(8) Uani 1 1 d . . .
C13 C 0.3204(4) 0.4441(4) 0.1388(4) 0.0479(10) Uani 1 1 d . . .
H13 H 0.3971 0.4485 0.0892 0.058 Uiso 1 1 calc R . .
C8 C -0.2274(4) 0.5208(4) 0.3365(4) 0.0475(10) Uani 1 1 d . . .
H8 H -0.2634 0.5856 0.2881 0.057 Uiso 1 1 calc R . .
C12 C 0.2187(4) 0.5206(4) 0.1227(4) 0.0490(10) Uani 1 1 d . . .
H12 H 0.2148 0.5875 0.0615 0.059 Uiso 1 1 calc R . .
C31 C -0.0243(4) 0.7560(4) 0.1651(4) 0.0491(10) Uani 1 1 d . . .
H31 H 0.0106 0.7624 0.2283 0.059 Uiso 1 1 calc R . .
C4 C -0.1352(3) 0.1724(4) 0.6143(4) 0.0428(9) Uani 1 1 d . . .
C29 C -0.1099(4) 0.8518(4) -0.0044(4) 0.0478(10) Uani 1 1 d . . .
H29 H -0.1335 0.9217 -0.0554 0.057 Uiso 1 1 calc R . .
C3 C -0.1420(4) 0.0551(4) 0.6894(4) 0.0494(10) Uani 1 1 d . . .
H3 H -0.2131 0.0231 0.7389 0.059 Uiso 1 1 calc R . .
C17 C 0.3715(4) 0.0516(4) 0.4389(4) 0.0493(10) Uani 1 1 d . . .
H17 H 0.4509 0.0190 0.4152 0.059 Uiso 1 1 calc R . .
C25 C -0.4562(4) 0.2373(4) 0.6006(5) 0.0552(11) Uani 1 1 d . . .
H25 H -0.4455 0.2410 0.5212 0.066 Uiso 1 1 calc R . .
C18 C 0.2836(4) -0.0044(4) 0.5281(4) 0.0513(10) Uani 1 1 d . . .
H18 H 0.2920 -0.0816 0.5746 0.062 Uiso 1 1 calc R . .
C7 C -0.2881(4) 0.4503(4) 0.4351(4) 0.0482(10) Uani 1 1 d . . .
H7 H -0.3721 0.4597 0.4666 0.058 Uiso 1 1 calc R . .
C35 C 0.7440(5) 0.2001(6) 0.1318(5) 0.0734(16) Uani 1 1 d . . .
H35 H 0.8263 0.1887 0.0963 0.088 Uiso 1 1 calc R . .
C37 C 0.5881(4) 0.3134(5) 0.2337(4) 0.0618(12) Uani 1 1 d . . .
H37 H 0.5663 0.3790 0.2689 0.074 Uiso 1 1 calc R . .
C28 C -0.1227(5) 0.7416(5) -0.0247(4) 0.0615(13) Uani 1 1 d . . .
H28 H -0.1551 0.7361 -0.0896 0.074 Uiso 1 1 calc R . .
C22 C -0.4922(6) 0.2305(6) 0.8347(5) 0.089(2) Uani 1 1 d . . .
H22 H -0.5054 0.2308 0.9135 0.107 Uiso 1 1 calc R . .
C24 C -0.5725(4) 0.2172(5) 0.6675(6) 0.0664(15) Uani 1 1 d . . .
H24 H -0.6391 0.2062 0.6332 0.080 Uiso 1 1 calc R . .
C33 C 0.5333(5) 0.1436(5) 0.1778(5) 0.0696(14) Uani 1 1 d . . .
H33 H 0.4738 0.0913 0.1745 0.084 Uiso 1 1 calc R . .
C34 C 0.6578(5) 0.1238(6) 0.1293(6) 0.0836(18) Uani 1 1 d . . .
H34 H 0.6812 0.0577 0.0951 0.100 Uiso 1 1 calc R . .
C23 C -0.5908(5) 0.2132(5) 0.7839(6) 0.0832(19) Uani 1 1 d . . .
H23 H -0.6694 0.1990 0.8289 0.100 Uiso 1 1 calc R . .
C36 C 0.7121(5) 0.2930(6) 0.1855(5) 0.0732(16) Uani 1 1 d . . .
H36 H 0.7728 0.3432 0.1903 0.088 Uiso 1 1 calc R . .
C27 C -0.0875(5) 0.6363(4) 0.0510(4) 0.0592(13) Uani 1 1 d . . .
H27 H -0.0980 0.5610 0.0369 0.071 Uiso 1 1 calc R . .
C21 C -0.3735(5) 0.2475(6) 0.7693(5) 0.0744(16) Uani 1 1 d . . .
H21 H -0.3066 0.2559 0.8045 0.089 Uiso 1 1 calc R . .

loop_
_atom_site_aniso_label
_atom_site_aniso_U_11
_atom_site_aniso_U_22
_atom_site_aniso_U_33
_atom_site_aniso_U_23
_atom_site_aniso_U_13
_atom_site_aniso_U_12
Sb1 0.04110(15) 0.03744(15) 0.03833(17) -0.00821(10) -0.00942(11) -0.00008(10)
N3 0.0406(16) 0.0342(16) 0.0407(18) -0.0055(13) -0.0103(13) 0.0012(12)
N2 0.0391(16) 0.0369(16) 0.0384(18) -0.0036(13) -0.0067(13) -0.0007(13)
N1 0.0375(15) 0.0416(17) 0.0367(18) -0.0017(14) -0.0044(13) 0.0020(13)
N4 0.0372(15) 0.0374(16) 0.0441(19) -0.0037(14) -0.0066(14) 0.0046(13)
C9 0.0443(19) 0.0319(18) 0.043(2) -0.0071(16) -0.0108(17) 0.0022(15)
C6 0.0389(18) 0.040(2) 0.042(2) -0.0065(16) -0.0056(16) 0.0011(15)
C5 0.0386(18) 0.043(2) 0.044(2) -0.0104(17) -0.0050(16) -0.0024(15)
C11 0.048(2) 0.0321(18) 0.035(2) -0.0028(15) -0.0114(16) -0.0020(15)
C14 0.0403(19) 0.041(2) 0.041(2) -0.0066(16) -0.0085(16) -0.0033(15)
C15 0.0389(18) 0.045(2) 0.040(2) -0.0097(17) -0.0061(16) -0.0014(16)
C30 0.065(3) 0.039(2) 0.052(3) 0.0048(19) -0.005(2) -0.0108(19)
C32 0.0407(19) 0.045(2) 0.046(2) -0.0048(18) -0.0067(17) 0.0028(16)
C19 0.0426(19) 0.040(2) 0.042(2) -0.0022(17) -0.0110(17) 0.0010(16)
C1 0.044(2) 0.040(2) 0.041(2) -0.0061(17) -0.0127(17) 0.0009(16)
C10 0.047(2) 0.0341(18) 0.041(2) -0.0055(16) -0.0115(17) 0.0010(15)
C20 0.042(2) 0.044(2) 0.052(3) -0.0043(19) -0.0037(18) -0.0007(17)
C16 0.043(2) 0.045(2) 0.039(2) -0.0068(17) -0.0086(17) 0.0008(16)
C2 0.059(2) 0.045(2) 0.039(2) 0.0012(18) -0.0110(19) -0.0049(18)
C26 0.0397(18) 0.0355(18) 0.040(2) -0.0045(15) -0.0071(16) 0.0025(15)
C13 0.043(2) 0.050(2) 0.046(2) -0.0055(19) -0.0008(18) -0.0031(17)
C8 0.047(2) 0.037(2) 0.057(3) -0.0036(18) -0.0178(19) 0.0065(16)
C12 0.056(2) 0.041(2) 0.047(2) -0.0015(18) -0.0090(19) -0.0049(18)
C31 0.064(3) 0.040(2) 0.042(2) 0.0001(17) -0.012(2) -0.0123(19)
C4 0.0398(19) 0.050(2) 0.039(2) -0.0068(17) -0.0086(16) -0.0038(16)
C29 0.048(2) 0.043(2) 0.041(2) 0.0080(18) -0.0047(18) 0.0005(17)
C3 0.045(2) 0.052(2) 0.046(2) 0.0012(19) -0.0083(18) -0.0075(18)
C17 0.042(2) 0.049(2) 0.054(3) -0.006(2) -0.0129(19) 0.0085(17)
C25 0.041(2) 0.050(2) 0.073(3) -0.015(2) -0.009(2) 0.0055(18)
C18 0.051(2) 0.048(2) 0.052(3) -0.004(2) -0.015(2) 0.0083(18)
C7 0.039(2) 0.045(2) 0.057(3) -0.0079(19) -0.0074(18) 0.0025(16)
C35 0.046(3) 0.087(4) 0.069(4) 0.002(3) 0.010(2) 0.002(3)
C37 0.053(3) 0.069(3) 0.060(3) -0.013(2) 0.003(2) -0.011(2)
C28 0.082(3) 0.058(3) 0.047(3) -0.001(2) -0.032(2) 0.001(2)
C22 0.075(4) 0.113(5) 0.055(3) -0.001(3) 0.022(3) 0.005(3)
C24 0.035(2) 0.056(3) 0.104(5) -0.020(3) -0.001(2) 0.0029(19)
C33 0.053(3) 0.063(3) 0.091(4) -0.026(3) 0.004(3) -0.002(2)
C34 0.071(3) 0.069(4) 0.098(5) -0.027(3) 0.020(3) 0.010(3)
C23 0.047(3) 0.072(4) 0.103(5) 0.006(3) 0.020(3) 0.006(2)
C36 0.047(3) 0.096(4) 0.071(4) -0.008(3) -0.002(2) -0.020(3)
C27 0.089(4) 0.036(2) 0.059(3) -0.012(2) -0.031(3) 0.002(2)
C21 0.057(3) 0.103(4) 0.057(3) -0.014(3) 0.001(2) 0.002(3)

loop_
_atom_type_symbol
_atom_type_description
_atom_type_scat_dispersion_real
_atom_type_scat_dispersion_imag
_atom_type_scat_source
C C 0.0030 0.0020 'International Tables Vol C Tables 4.2.6.8 and 6.1.1.4'
H H 0.0000 0.0000 'International Tables Vol C Tables 4.2.6.8 and 6.1.1.4'
N N 0.0060 0.0030 'International Tables Vol C Tables 4.2.6.8 and 6.1.1.4'
Sb Sb -0.5870 1.5460 'International Tables Vol C Tables 4.2.6.8 and 6.1.1.4'

loop_
_geom_angle_atom_site_label_1
_geom_angle_atom_site_label_2
_geom_angle_atom_site_label_3
_geom_angle
_geom_angle_site_symmetry_1
_geom_angle_site_symmetry_3
N4 Sb1 N2 124.07(13) . .
N4 Sb1 N1 71.90(12) . .
N2 Sb1 N1 78.49(12) . .
N4 Sb1 N3 78.36(12) . .
N2 Sb1 N3 83.55(12) . .
N1 Sb1 N3 127.00(12) . .
C11 N3 C14 108.2(3) . .
C11 N3 Sb1 121.1(2) . .
C14 N3 Sb1 123.2(2) . .
C9 N2 C6 108.2(3) . .
C9 N2 Sb1 120.1(2) . .
C6 N2 Sb1 123.0(2) . .
C4 N1 C1 109.8(3) . .
C4 N1 Sb1 130.9(3) . .
C1 N1 Sb1 117.7(2) . .
C16 N4 C19 109.2(3) . .
C16 N4 Sb1 131.2(3) . .
C19 N4 Sb1 116.8(3) . .
N2 C9 C10 125.6(3) . .
N2 C9 C8 107.4(3) . .
C10 C9 C8 126.9(3) . .
N2 C6 C5 125.6(3) . .
N2 C6 C7 107.2(3) . .
C5 C6 C7 127.1(4) . .
C6 C5 C4 122.5(4) . .
C6 C5 C20 120.2(3) . .
C4 C5 C20 117.2(4) . .
N3 C11 C10 123.7(3) . .
N3 C11 C12 107.9(3) . .
C10 C11 C12 128.3(3) . .
C15 C14 N3 125.8(4) . .
C15 C14 C13 127.2(4) . .
N3 C14 C13 106.7(3) . .
C14 C15 C16 122.2(4) . .
C14 C15 C32 120.0(4) . .
C16 C15 C32 117.8(3) . .
C29 C30 C31 120.0(4) . .
C29 C30 H30 120.0 . .
C31 C30 H30 120.0 . .
C37 C32 C33 117.5(4) . .
C37 C32 C15 121.2(4) . .
C33 C32 C15 121.1(4) . .
N4 C19 C1 113.1(3) . .
N4 C19 C18 107.9(3) . .
C1 C19 C18 138.6(4) . .
N1 C1 C2 107.8(3) . .
N1 C1 C19 112.8(3) . .
C2 C1 C19 139.1(4) . .
C11 C10 C9 124.7(3) . .
C11 C10 C26 118.0(3) . .
C9 C10 C26 117.2(3) . .
C25 C20 C21 118.6(4) . .
C25 C20 C5 122.0(4) . .
C21 C20 C5 119.3(4) . .
N4 C16 C15 120.6(3) . .
N4 C16 C17 107.0(4) . .
C15 C16 C17 132.2(4) . .
C3 C2 C1 107.9(4) . .
C3 C2 H2 126.0 . .
C1 C2 H2 126.0 . .
C27 C26 C31 118.3(4) . .
C27 C26 C10 121.1(4) . .
C31 C26 C10 120.5(4) . .
C12 C13 C14 108.7(4) . .
C12 C13 H13 125.7 . .
C14 C13 H13 125.7 . .
C7 C8 C9 108.7(3) . .
C7 C8 H8 125.7 . .
C9 C8 H8 125.7 . .
C13 C12 C11 108.5(4) . .
C13 C12 H12 125.8 . .
C11 C12 H12 125.8 . .
C26 C31 C30 120.4(4) . .
C26 C31 H31 119.8 . .
C30 C31 H31 119.8 . .
N1 C4 C5 120.4(4) . .
N1 C4 C3 105.9(3) . .
C5 C4 C3 133.3(4) . .
C28 C29 C30 120.2(4) . .
C28 C29 H29 119.9 . .
C30 C29 H29 119.9 . .
C2 C3 C4 108.5(4) . .
C2 C3 H3 125.8 . .
C4 C3 H3 125.8 . .
C18 C17 C16 108.6(4) . .
C18 C17 H17 125.7 . .
C16 C17 H17 125.7 . .
C20 C25 C24 121.1(5) . .
C20 C25 H25 119.5 . .
C24 C25 H25 119.5 . .
C17 C18 C19 107.3(4) . .
C17 C18 H18 126.4 . .
C19 C18 H18 126.4 . .
C8 C7 C6 108.4(4) . .
C8 C7 H7 125.8 . .
C6 C7 H7 125.8 . .
C36 C35 C34 120.5(5) . .
C36 C35 H35 119.8 . .
C34 C35 H35 119.8 . .
C32 C37 C36 121.4(5) . .
C32 C37 H37 119.3 . .
C36 C37 H37 119.3 . .
C29 C28 C27 120.4(4) . .
C29 C28 H28 119.8 . .
C27 C28 H28 119.8 . .
C23 C22 C21 120.5(6) . .
C23 C22 H22 119.7 . .
C21 C22 H22 119.7 . .
C23 C24 C25 120.5(5) . .
C23 C24 H24 119.8 . .
C25 C24 H24 119.8 . .
C32 C33 C34 120.8(5) . .
C32 C33 H33 119.6 . .
C34 C33 H33 119.6 . .
C35 C34 C33 120.0(6) . .
C35 C34 H34 120.0 . .
C33 C34 H34 120.0 . .
C22 C23 C24 119.8(5) . .
C22 C23 H23 120.1 . .
C24 C23 H23 120.1 . .
C35 C36 C37 119.7(5) . .
C35 C36 H36 120.1 . .
C37 C36 H36 120.1 . .
C26 C27 C28 120.7(4) . .
C26 C27 H27 119.7 . .
C28 C27 H27 119.7 . .
C22 C21 C20 119.5(6) . .
C22 C21 H21 120.2 . .
C20 C21 H21 120.2 . .

loop_
_geom_bond_atom_site_label_1
_geom_bond_atom_site_label_2
_geom_bond_distance
_geom_bond_site_symmetry_2
Sb1 N4 2.114(3) .
Sb1 N2 2.120(3) .
Sb1 N1 2.127(3) .
Sb1 N3 2.123(3) .
N3 C11 1.389(4) .
N3 C14 1.403(5) .
N2 C9 1.391(5) .
N2 C6 1.405(5) .
N1 C4 1.367(5) .
N1 C1 1.363(5) .
N4 C16 1.366(5) .
N4 C19 1.381(5) .
C9 C10 1.397(5) .
C9 C8 1.427(5) .
C6 C5 1.405(5) .
C6 C7 1.427(5) .
C5 C4 1.412(5) .
C5 C20 1.491(5) .
C11 C10 1.407(5) .
C11 C12 1.410(6) .
C14 C15 1.404(5) .
C14 C13 1.425(6) .
C15 C16 1.409(5) .
C15 C32 1.492(5) .
C30 C29 1.358(6) .
C30 C31 1.395(6) .
C30 H30 0.9300 .
C32 C37 1.368(6) .
C32 C33 1.371(7) .
C19 C1 1.419(6) .
C19 C18 1.403(6) .
C1 C2 1.392(6) .
C10 C26 1.505(5) .
C20 C25 1.381(6) .
C20 C21 1.405(7) .
C16 C17 1.414(6) .
C2 C3 1.354(6) .
C2 H2 0.9300 .
C26 C27 1.369(6) .
C26 C31 1.384(6) .
C13 C12 1.358(6) .
C13 H13 0.9300 .
C8 C7 1.358(6) .
C8 H8 0.9300 .
C12 H12 0.9300 .
C31 H31 0.9300 .
C4 C3 1.422(6) .
C29 C28 1.352(7) .
C29 H29 0.9300 .
C3 H3 0.9300 .
C17 C18 1.371(6) .
C17 H17 0.9300 .
C25 C24 1.376(6) .
C25 H25 0.9300 .
C18 H18 0.9300 .
C7 H7 0.9300 .
C35 C36 1.347(8) .
C35 C34 1.344(9) .
C35 H35 0.9300 .
C37 C36 1.389(7) .
C37 H37 0.9300 .
C28 C27 1.392(6) .
C28 H28 0.9300 .
C22 C23 1.380(9) .
C22 C21 1.387(7) .
C22 H22 0.9300 .
C24 C23 1.365(9) .
C24 H24 0.9300 .
C33 C34 1.394(7) .
C33 H33 0.9300 .
C34 H34 0.9300 .
C23 H23 0.9300 .
C36 H36 0.9300 .
C27 H27 0.9300 .
C21 H21 0.9300 .

loop_
_geom_torsion_atom_site_label_1
_geom_torsion_atom_site_label_2
_geom_torsion_atom_site_label_3
_geom_torsion_atom_site_label_4
_geom_torsion
_geom_torsion_site_symmetry_1
_geom_torsion_site_symmetry_2
_geom_torsion_site_symmetry_3
_geom_torsion_site_symmetry_4
N4 Sb1 N3 C11 171.6(3) . . . .
N2 Sb1 N3 C11 44.8(3) . . . .
N1 Sb1 N3 C11 115.1(3) . . . .
N4 Sb1 N3 C14 -42.3(3) . . . .
N2 Sb1 N3 C14 -169.0(3) . . . .
N1 Sb1 N3 C14 -98.7(3) . . . .
N4 Sb1 N2 C9 -114.4(3) . . . .
N1 Sb1 N2 C9 -173.0(3) . . . .
N3 Sb1 N2 C9 -43.2(3) . . . .
N4 Sb1 N2 C6 101.7(3) . . . .
N1 Sb1 N2 C6 43.1(3) . . . .
N3 Sb1 N2 C6 172.9(3) . . . .
N4 Sb1 N1 C4 -172.6(4) . . . .
N2 Sb1 N1 C4 -40.7(3) . . . .
N3 Sb1 N1 C4 -113.4(3) . . . .
N4 Sb1 N1 C1 22.9(3) . . . .
N2 Sb1 N1 C1 154.9(3) . . . .
N3 Sb1 N1 C1 82.1(3) . . . .
N2 Sb1 N4 C16 115.3(4) . . . .
N1 Sb1 N4 C16 177.0(4) . . . .
N3 Sb1 N4 C16 41.4(4) . . . .
N2 Sb1 N4 C19 -85.9(3) . . . .
N1 Sb1 N4 C19 -24.3(3) . . . .
N3 Sb1 N4 C19 -159.8(3) . . . .
C6 N2 C9 C10 177.4(4) . . . .
Sb1 N2 C9 C10 28.7(5) . . . .
C6 N2 C9 C8 -1.8(4) . . . .
Sb1 N2 C9 C8 -150.5(3) . . . .
C9 N2 C6 C5 177.9(4) . . . .
Sb1 N2 C6 C5 -34.6(6) . . . .
C9 N2 C6 C7 1.0(5) . . . .
Sb1 N2 C6 C7 148.5(3) . . . .
N2 C6 C5 C4 -2.0(7) . . . .
C7 C6 C5 C4 174.4(4) . . . .
N2 C6 C5 C20 -177.8(4) . . . .
C7 C6 C5 C20 -1.5(7) . . . .
C14 N3 C11 C10 178.5(4) . . . .
Sb1 N3 C11 C10 -30.9(5) . . . .
C14 N3 C11 C12 0.8(4) . . . .
Sb1 N3 C11 C12 151.4(3) . . . .
C11 N3 C14 C15 -175.6(4) . . . .
Sb1 N3 C14 C15 34.6(5) . . . .
C11 N3 C14 C13 -1.9(4) . . . .
Sb1 N3 C14 C13 -151.8(3) . . . .
N3 C14 C15 C16 -0.6(7) . . . .
C13 C14 C15 C16 -173.0(4) . . . .
N3 C14 C15 C32 177.1(4) . . . .
C13 C14 C15 C32 4.8(7) . . . .
C14 C15 C32 C37 71.7(6) . . . .
C16 C15 C32 C37 -110.4(5) . . . .
C14 C15 C32 C33 -113.0(5) . . . .
C16 C15 C32 C33 64.9(6) . . . .
C16 N4 C19 C1 -173.9(4) . . . .
Sb1 N4 C19 C1 22.9(5) . . . .
C16 N4 C19 C18 0.1(5) . . . .
Sb1 N4 C19 C18 -163.1(3) . . . .
C4 N1 C1 C2 -1.2(5) . . . .
Sb1 N1 C1 C2 166.4(3) . . . .
C4 N1 C1 C19 174.1(4) . . . .
Sb1 N1 C1 C19 -18.3(5) . . . .
N4 C19 C1 N1 -2.9(5) . . . .
C18 C19 C1 N1 -174.2(5) . . . .
N4 C19 C1 C2 170.3(5) . . . .
C18 C19 C1 C2 -1.1(10) . . . .
N3 C11 C10 C9 -3.0(6) . . . .
C12 C11 C10 C9 174.2(4) . . . .
N3 C11 C10 C26 178.1(4) . . . .
C12 C11 C10 C26 -4.7(6) . . . .
N2 C9 C10 C11 4.0(7) . . . .
C8 C9 C10 C11 -176.9(4) . . . .
N2 C9 C10 C26 -177.0(4) . . . .
C8 C9 C10 C26 2.1(6) . . . .
C6 C5 C20 C25 59.4(6) . . . .
C4 C5 C20 C25 -116.6(5) . . . .
C6 C5 C20 C21 -124.8(5) . . . .
C4 C5 C20 C21 59.2(6) . . . .
C19 N4 C16 C15 174.3(4) . . . .
Sb1 N4 C16 C15 -25.8(6) . . . .
C19 N4 C16 C17 -0.7(5) . . . .
Sb1 N4 C16 C17 159.2(3) . . . .
C14 C15 C16 N4 -5.3(6) . . . .
C32 C15 C16 N4 176.9(4) . . . .
C14 C15 C16 C17 168.3(5) . . . .
C32 C15 C16 C17 -9.6(7) . . . .
N1 C1 C2 C3 -0.1(5) . . . .
C19 C1 C2 C3 -173.4(5) . . . .
C11 C10 C26 C27 94.1(5) . . . .
C9 C10 C26 C27 -84.9(5) . . . .
C11 C10 C26 C31 -88.8(5) . . . .
C9 C10 C26 C31 92.2(5) . . . .
C15 C14 C13 C12 176.0(4) . . . .
N3 C14 C13 C12 2.4(5) . . . .
N2 C9 C8 C7 2.0(5) . . . .
C10 C9 C8 C7 -177.2(4) . . . .
C14 C13 C12 C11 -2.0(5) . . . .
N3 C11 C12 C13 0.8(5) . . . .
C10 C11 C12 C13 -176.8(4) . . . .
C27 C26 C31 C30 1.1(7) . . . .
C10 C26 C31 C30 -176.1(4) . . . .
C29 C30 C31 C26 -2.2(7) . . . .
C1 N1 C4 C5 -172.0(4) . . . .
Sb1 N1 C4 C5 22.6(6) . . . .
C1 N1 C4 C3 1.9(5) . . . .
Sb1 N1 C4 C3 -163.5(3) . . . .
C6 C5 C4 N1 9.2(6) . . . .
C20 C5 C4 N1 -174.9(4) . . . .
C6 C5 C4 C3 -162.7(5) . . . .
C20 C5 C4 C3 13.2(7) . . . .
C31 C30 C29 C28 1.7(7) . . . .
C1 C2 C3 C4 1.2(5) . . . .
N1 C4 C3 C2 -1.9(5) . . . .
C5 C4 C3 C2 170.8(5) . . . .
N4 C16 C17 C18 1.1(5) . . . .
C15 C16 C17 C18 -173.1(5) . . . .
C21 C20 C25 C24 -0.8(7) . . . .
C5 C20 C25 C24 175.0(4) . . . .
C16 C17 C18 C19 -1.0(5) . . . .
N4 C19 C18 C17 0.5(5) . . . .
C1 C19 C18 C17 172.2(5) . . . .
C9 C8 C7 C6 -1.4(5) . . . .
N2 C6 C7 C8 0.3(5) . . . .
C5 C6 C7 C8 -176.6(4) . . . .
C33 C32 C37 C36 0.0(8) . . . .
C15 C32 C37 C36 175.5(5) . . . .
C30 C29 C28 C27 0.0(8) . . . .
C20 C25 C24 C23 1.0(8) . . . .
C37 C32 C33 C34 -0.2(8) . . . .
C15 C32 C33 C34 -175.7(5) . . . .
C36 C35 C34 C33 2.9(10) . . . .
C32 C33 C34 C35 -1.2(10) . . . .
C21 C22 C23 C24 -2.4(10) . . . .
C25 C24 C23 C22 0.5(9) . . . .
C34 C35 C36 C37 -3.1(9) . . . .
C32 C37 C36 C35 1.6(9) . . . .
C31 C26 C27 C28 0.5(7) . . . .
C10 C26 C27 C28 177.7(5) . . . .
C29 C28 C27 C26 -1.1(8) . . . .
C23 C22 C21 C20 2.6(10) . . . .
C25 C20 C21 C22 -1.0(8) . . . .
C5 C20 C21 C22 -177.0(5) . . . .
